data_7123142
loop_
_publ_author_name
'Tang, Fan'
'Ma, Peng-Ju'
'Yao, Yun'
'Xu, Yan-Jun'
'Lu, Chong-Dao'

_publ_section_title
;
 Divergent synthesis of polysubstituted cyclopropanes and \b-silyoxy
 imidates via switchable additions of N-tert-butanesulfinylimidates to
 acylsilanes
;
_journal_name_full 'Chemical Communications'
_journal_paper_doi 10.1039/C9CC00963A
_journal_year 2019
_chemical_absolute_configuration syn
_chemical_formula_moiety 'C25 H45 N O3 S Si'
_chemical_formula_sum 'C25 H45 N O3 S Si'
_chemical_formula_weight 467.78
_space_group_crystal_system monoclinic
_space_group_IT_number 4
_space_group_name_Hall 'P 2yb'
_space_group_name_H-M_alt 'P 1 21 1'
_symmetry_space_group_name_Hall 'P 2yb'
_symmetry_space_group_name_H-M 'P 1 21 1'
_atom_sites_solution_hydrogens mixed
_atom_sites_solution_primary dual
_audit_creation_date 2017-09-21
_audit_creation_method
;
Olex2 1.2-beta
(compiled 2017.08.10 svn.r3458 for OlexSys, GUI svn.r5381)
;
_audit_update_record
;
2019-01-21 deposited with the CCDC.    2019-03-04 downloaded from the CCDC.
;
_cell_angle_alpha 90
_cell_angle_beta 96.809(7)
_cell_angle_gamma 90
_cell_formula_units_Z 2
_cell_length_a 10.328(5)
_cell_length_b 12.879(6)
_cell_length_c 10.995(5)
_cell_measurement_reflns_used 1104
_cell_measurement_temperature 296(2)
_cell_measurement_theta_max 18.297
_cell_measurement_theta_min 2.539
_cell_volume 1452.2(12)
_computing_cell_refinement 'SAINT v7.68A (Bruker, 2009)'
_computing_data_reduction 'SAINT v7.68A (Bruker, 2009)'
_computing_molecular_graphics 'Olex2 (Dolomanov et al., 2009)'
_computing_publication_material 'Olex2 (Dolomanov et al., 2009)'
_computing_structure_refinement 'ShelXL (Sheldrick, 2015)'
_computing_structure_solution 'ShelXT (Sheldrick, 2015)'
_diffrn_ambient_temperature 296.15
_diffrn_measured_fraction_theta_full 0.993
_diffrn_measured_fraction_theta_max 0.984
_diffrn_measurement_device_type bruker-CCD
_diffrn_radiation_type MoK\a
_diffrn_radiation_wavelength 0.71073
_diffrn_reflns_av_R_equivalents 0.0409
_diffrn_reflns_av_unetI/netI 0.0907
_diffrn_reflns_Laue_measured_fraction_full 0.993
_diffrn_reflns_Laue_measured_fraction_max 0.984
_diffrn_reflns_limit_h_max 13
_diffrn_reflns_limit_h_min -13
_diffrn_reflns_limit_k_max 14
_diffrn_reflns_limit_k_min -16
_diffrn_reflns_limit_l_max 14
_diffrn_reflns_limit_l_min -7
_diffrn_reflns_number 8972
_diffrn_reflns_point_group_measured_fraction_full 0.928
_diffrn_reflns_point_group_measured_fraction_max 0.910
_diffrn_reflns_theta_full 25.242
_diffrn_reflns_theta_max 27.504
_diffrn_reflns_theta_min 2.539
_exptl_absorpt_coefficient_mu 0.176
_exptl_absorpt_correction_T_max 1.0000
_exptl_absorpt_correction_T_min 0.9461
_exptl_absorpt_correction_type multi-scan
_exptl_absorpt_process_details
;
SADABS-2008/1 (Bruker,2008) was used for absorption correction.
wR2(int) was 0.0583 before and 0.0494 after correction.
The Ratio of minimum to maximum transmission is 0.9461.
The \l/2 correction factor is 0.0015.
;
_exptl_crystal_colour colorless
_exptl_crystal_density_diffrn 1.070
_exptl_crystal_description block
_exptl_crystal_F_000 512
_exptl_crystal_size_max 0.272
_exptl_crystal_size_mid 0.184
_exptl_crystal_size_min 0.117
_refine_diff_density_max 0.251
_refine_diff_density_min -0.215
_refine_diff_density_rms 0.041
_refine_ls_abs_structure_details
;
 Flack x determined using 904 quotients [(I+)-(I-)]/[(I+)+(I-)]
 (Parsons, Flack and Wagner, Acta Cryst. B69 (2013) 249-259).
;
_refine_ls_abs_structure_Flack 0.16(9)
_refine_ls_extinction_method none
_refine_ls_goodness_of_fit_ref 0.968
_refine_ls_hydrogen_treatment constr
_refine_ls_matrix_type full
_refine_ls_number_parameters 317
_refine_ls_number_reflns 6082
_refine_ls_number_restraints 43
_refine_ls_restrained_S_all 0.973
_refine_ls_R_factor_all 0.1393
_refine_ls_R_factor_gt 0.0628
_refine_ls_shift/su_max 0.000
_refine_ls_shift/su_mean 0.000
_refine_ls_structure_factor_coef Fsqd
_refine_ls_weighting_details 'w=1/[\s^2^(Fo^2^)+(0.0690P)^2^] where P=(Fo^2^+2Fc^2^)/3'
_refine_ls_weighting_scheme calc
_refine_ls_wR_factor_gt 0.1318
_refine_ls_wR_factor_ref 0.1689
_reflns_Friedel_coverage 0.771
_reflns_Friedel_fraction_full 0.857
_reflns_Friedel_fraction_max 0.830
_reflns_number_gt 2905
_reflns_number_total 6082
_reflns_threshold_expression 'I > 2\s(I)'
_cod_data_source_file c9cc00963a2.cif
_cod_data_source_block 3l
_cod_database_code 7123142
_shelx_shelxl_version_number 2016/6
_shelx_space_group_comment
;
The symmetry employed for this shelxl refinement is uniquely defined
by the following loop, which should always be used as a source of
symmetry information in preference to the above space-group names.
They are only intended as comments.
;
_olex2_refinement_description
;
1. Fixed Uiso
 At 1.2 times of:
  All C(H) groups, All N(H) groups
 At 1.5 times of:
  All C(H,H,H) groups
2. Uiso/Uaniso restraints and constraints
Uanis(C19) \\sim Ueq, Uanis(C18) \\sim Ueq, Uanis(C20) \\sim Ueq, Uanis(C21)
\\sim Ueq, Uanis(C20A) \\sim Ueq, Uanis(C19A) \\sim Ueq, Uanis(C21A) \\sim Ueq:
with sigma of 0.01 and sigma for terminal atoms of 0.02
3. Others
 Sof(C20A)=Sof(H20D)=Sof(H20E)=Sof(H20F)=Sof(C19A)=Sof(H19D)=Sof(H19E)=
 Sof(H19F)=Sof(C21A)=Sof(H21D)=Sof(H21E)=Sof(H21F)=1-FVAR(1)
 Sof(C19)=Sof(H19A)=Sof(H19B)=Sof(H19C)=Sof(C20)=Sof(H20A)=Sof(H20B)=Sof(H20C)=
 Sof(C21)=Sof(H21A)=Sof(H21B)=Sof(H21C)=FVAR(1)
4.a Riding coordinates:
 N1(H1), C19(H19A,H19B,H19C), C2(H2A,H2B,H2C), C20(H20A,H20B,H20C), C21(H21A,
 H21B,H21C), C20A(H20D,H20E,H20F), C19A(H19D,H19E,H19F), C21A(H21D,H21E,H21F)
4.b Ternary CH refined with riding coordinates:
 C10(H10)
4.c Aromatic/amide H refined with riding coordinates:
 C13(H13), C14(H14), C17(H17), C16(H16)
4.d Idealised Me refined as rotating group:
 C11(H11A,H11B,H11C), C23(H23A,H23B,H23C), C24(H24A,H24B,H24C), C8(H8A,H8B,
 H8C), C25(H25A,H25B,H25C), C9(H9A,H9B,H9C), C5(H5A,H5B,H5C), C6(H6A,H6B,H6C),
 C7(H7A,H7B,H7C)
;
_olex2_submission_special_instructions 'No special instructions were received'

loop_
_space_group_symop_operation_xyz
'x, y, z'
'-x, y+1/2, -z'

loop_
_atom_site_label
_atom_site_type_symbol
_atom_site_fract_x
_atom_site_fract_y
_atom_site_fract_z
_atom_site_U_iso_or_equiv
_atom_site_adp_type
_atom_site_occupancy
_atom_site_site_symmetry_order
_atom_site_calc_flag
_atom_site_refinement_flags_posn
_atom_site_refinement_flags_adp
_atom_site_refinement_flags_occupancy
_atom_site_disorder_assembly
_atom_site_disorder_group
S1 S 0.40869(18) 0.46430(12) 0.91314(15) 0.0796(6) Uani 1 1 d . . . . .
Si1 Si 0.56283(16) 0.59624(14) 0.49794(17) 0.0723(5) Uani 1 1 d . . . . .
O3 O 0.4586(3) 0.5292(3) 0.5682(3) 0.0573(10) Uani 1 1 d . . . . .
O2 O 0.1529(4) 0.4831(3) 0.6972(4) 0.0781(12) Uani 1 1 d . . . . .
O1 O 0.5207(6) 0.5369(4) 0.9315(5) 0.128(2) Uani 1 1 d . . . . .
N1 N 0.3750(4) 0.4398(3) 0.7630(4) 0.0621(12) Uani 1 1 d . . . . .
H1 H 0.355117 0.375674 0.749507 0.075 Uiso 1 1 d R . . . .
C19 C 0.0493(15) 0.6188(11) 0.0217(10) 0.155(6) Uani 0.863(15) 1 d . U P A 1
H19A H 0.021635 0.686739 0.043674 0.233 Uiso 0.863(15) 1 d R . P A 1
H19B H 0.013545 0.603460 -0.060946 0.233 Uiso 0.863(15) 1 d R . P A 1
H19C H 0.142735 0.616729 0.028054 0.233 Uiso 0.863(15) 1 d R . P A 1
C1 C 0.2840(5) 0.5076(4) 0.6950(5) 0.0576(14) Uani 1 1 d . . . . .
C3 C 0.3271(5) 0.5542(4) 0.5798(5) 0.0530(13) Uani 1 1 d . . . . .
C10 C 0.3082(5) 0.6222(4) 0.6892(5) 0.0625(15) Uani 1 1 d . . . . .
H10 H 0.390688 0.643433 0.735947 0.075 Uiso 1 1 calc R . . . .
C12 C 0.2412(5) 0.5524(4) 0.4610(5) 0.0541(13) Uani 1 1 d . . . . .
C15 C 0.0922(5) 0.5417(5) 0.2284(5) 0.0656(16) Uani 1 1 d . . . . .
C13 C 0.1827(6) 0.6392(5) 0.4068(6) 0.0744(18) Uani 1 1 d . . . . .
H13 H 0.191337 0.702741 0.447147 0.089 Uiso 1 1 calc R . . . .
C14 C 0.1112(6) 0.6328(5) 0.2927(6) 0.0812(19) Uani 1 1 d . . . . .
H14 H 0.074057 0.693160 0.257723 0.097 Uiso 1 1 calc R . . . .
C17 C 0.2240(6) 0.4616(6) 0.3973(6) 0.0848(19) Uani 1 1 d . . . . .
H17 H 0.263425 0.401569 0.430985 0.102 Uiso 1 1 calc R . . . .
C18 C 0.0080(6) 0.5377(6) 0.1039(6) 0.0795(19) Uani 1 1 d . U . . .
C22 C 0.4732(7) 0.3376(5) 0.9611(6) 0.0771(19) Uani 1 1 d . . . . .
C16 C 0.1496(7) 0.4558(6) 0.2838(6) 0.089(2) Uani 1 1 d . . . . .
H16 H 0.138727 0.391896 0.244515 0.107 Uiso 1 1 calc R . . . .
C11 C 0.2003(6) 0.6995(5) 0.6966(6) 0.084(2) Uani 1 1 d . . . . .
H11A H 0.123817 0.677235 0.645030 0.126 Uiso 1 1 calc GR . . . .
H11B H 0.227099 0.766256 0.669799 0.126 Uiso 1 1 calc GR . . . .
H11C H 0.181060 0.704408 0.779723 0.126 Uiso 1 1 calc GR . . . .
C2 C 0.1203(7) 0.3805(6) 0.6657(9) 0.107(3) Uani 1 1 d . . . . .
H2A H 0.049024 0.379935 0.601203 0.161 Uiso 1 1 d R . . . .
H2B H 0.095144 0.344805 0.735913 0.161 Uiso 1 1 d R . . . .
H2C H 0.194204 0.346255 0.638353 0.161 Uiso 1 1 d R . . . .
C4 C 0.7243(6) 0.5684(6) 0.5808(9) 0.099(3) Uani 1 1 d . . . . .
C23 C 0.5879(7) 0.3081(7) 0.8993(8) 0.120(3) Uani 1 1 d . . . . .
H23A H 0.559588 0.288270 0.816260 0.181 Uiso 1 1 calc GR . . . .
H23B H 0.632135 0.250727 0.941884 0.181 Uiso 1 1 calc GR . . . .
H23C H 0.646374 0.366071 0.899897 0.181 Uiso 1 1 calc GR . . . .
C24 C 0.3613(8) 0.2605(6) 0.9383(8) 0.114(3) Uani 1 1 d . . . . .
H24A H 0.290268 0.282918 0.980796 0.171 Uiso 1 1 calc GR . . . .
H24B H 0.390293 0.193237 0.967645 0.171 Uiso 1 1 calc GR . . . .
H24C H 0.332866 0.256784 0.852073 0.171 Uiso 1 1 calc GR . . . .
C20 C 0.0171(13) 0.4324(10) 0.0393(10) 0.127(5) Uani 0.863(15) 1 d . U P A 1
H20A H -0.031080 0.435499 -0.040835 0.190 Uiso 0.863(15) 1 d R . P A 1
H20B H -0.019080 0.379489 0.086585 0.190 Uiso 0.863(15) 1 d R . P A 1
H20C H 0.106700 0.416459 0.032105 0.190 Uiso 0.863(15) 1 d R . P A 1
C8 C 0.5523(10) 0.5462(9) 0.3400(8) 0.148(4) Uani 1 1 d . . . . .
H8A H 0.578145 0.474565 0.341669 0.221 Uiso 1 1 calc GR . . . .
H8B H 0.609112 0.585699 0.294630 0.221 Uiso 1 1 calc GR . . . .
H8C H 0.464218 0.552283 0.301586 0.221 Uiso 1 1 calc GR . . . .
C25 C 0.5126(10) 0.3515(8) 1.1003(7) 0.124(3) Uani 1 1 d . . . . .
H25A H 0.580695 0.402338 1.113738 0.186 Uiso 1 1 calc GR . . . .
H25B H 0.543124 0.286447 1.135500 0.186 Uiso 1 1 calc GR . . . .
H25C H 0.438331 0.374232 1.138053 0.186 Uiso 1 1 calc GR . . . .
C9 C 0.5219(8) 0.7346(6) 0.4919(10) 0.114(3) Uani 1 1 d . . . . .
H9A H 0.433080 0.743298 0.456287 0.171 Uiso 1 1 calc GR . . . .
H9B H 0.578704 0.770404 0.442964 0.171 Uiso 1 1 calc GR . . . .
H9C H 0.532330 0.762740 0.573364 0.171 Uiso 1 1 calc GR . . . .
C5 C 0.7437(8) 0.4519(8) 0.5982(13) 0.169(5) Uani 1 1 d . . . . .
H5A H 0.672251 0.423420 0.635674 0.253 Uiso 1 1 calc GR . . . .
H5B H 0.823798 0.439217 0.649866 0.253 Uiso 1 1 calc GR . . . .
H5C H 0.747453 0.419589 0.519996 0.253 Uiso 1 1 calc GR . . . .
C6 C 0.8326(7) 0.6133(9) 0.5124(9) 0.147(4) Uani 1 1 d . . . . .
H6A H 0.803260 0.615837 0.426256 0.220 Uiso 1 1 calc GR . . . .
H6B H 0.908605 0.569972 0.526240 0.220 Uiso 1 1 calc GR . . . .
H6C H 0.853848 0.682106 0.541787 0.220 Uiso 1 1 calc GR . . . .
C21 C -0.1335(9) 0.5467(15) 0.1267(11) 0.136(5) Uani 0.863(15) 1 d . U P A 1
H21A H -0.142530 0.607965 0.174734 0.204 Uiso 0.863(15) 1 d R . P A 1
H21B H -0.160760 0.487135 0.169524 0.204 Uiso 0.863(15) 1 d R . P A 1
H21C H -0.186720 0.553185 0.049334 0.204 Uiso 0.863(15) 1 d R . P A 1
C7 C 0.7321(10) 0.6196(12) 0.7095(9) 0.173(5) Uani 1 1 d . . . . .
H7A H 0.725691 0.693666 0.700658 0.260 Uiso 1 1 calc GR . . . .
H7B H 0.813724 0.602104 0.756121 0.260 Uiso 1 1 calc GR . . . .
H7C H 0.661692 0.594743 0.751319 0.260 Uiso 1 1 calc GR . . . .
C20A C -0.110(8) 0.468(7) 0.119(8) 0.13(3) Uani 0.137(15) 1 d . U P A 2
H20D H -0.157515 0.509677 0.171144 0.195 Uiso 0.137(15) 1 d R . P A 2
H20E H -0.088525 0.402547 0.157744 0.195 Uiso 0.137(15) 1 d R . P A 2
H20F H -0.162704 0.456807 0.042224 0.195 Uiso 0.137(15) 1 d R . P A 2
C19A C 0.096(4) 0.503(4) 0.011(4) 0.063(15) Uani 0.137(15) 1 d . U P A 2
H19D H 0.046991 0.501218 -0.068721 0.094 Uiso 0.137(15) 1 d R . P A 2
H19E H 0.126691 0.434848 0.033749 0.094 Uiso 0.137(15) 1 d R . P A 2
H19F H 0.169011 0.549228 0.009779 0.094 Uiso 0.137(15) 1 d R . P A 2
C21A C -0.068(9) 0.649(7) 0.090(8) 0.15(3) Uani 0.137(15) 1 d . U P A 2
H21D H 0.007391 0.697686 0.085483 0.220 Uiso 0.137(15) 1 d R . P A 2
H21E H -0.122749 0.684066 0.144073 0.220 Uiso 0.137(15) 1 d R . P A 2
H21F H -0.109489 0.636546 0.014873 0.220 Uiso 0.137(15) 1 d R . P A 2

loop_
_atom_site_aniso_label
_atom_site_aniso_U_11
_atom_site_aniso_U_22
_atom_site_aniso_U_33
_atom_site_aniso_U_23
_atom_site_aniso_U_13
_atom_site_aniso_U_12
S1 0.1094(14) 0.0630(10) 0.0626(10) 0.0028(9) -0.0055(9) 0.0028(10)
Si1 0.0655(10) 0.0693(11) 0.0822(12) 0.0119(10) 0.0094(9) -0.0042(9)
O3 0.0447(19) 0.060(2) 0.066(2) 0.0084(19) -0.0009(17) 0.0009(17)
O2 0.058(2) 0.076(3) 0.101(3) 0.010(2) 0.011(2) -0.004(2)
O1 0.174(5) 0.083(4) 0.110(4) 0.011(3) -0.054(4) -0.053(4)
N1 0.073(3) 0.052(3) 0.057(3) 0.004(2) -0.010(2) -0.008(2)
C19 0.212(13) 0.160(12) 0.082(7) 0.036(8) -0.028(8) -0.050(10)
C1 0.049(3) 0.056(3) 0.065(4) 0.006(3) -0.007(3) 0.000(3)
C3 0.050(3) 0.047(3) 0.060(4) -0.002(3) -0.001(3) 0.002(2)
C10 0.063(3) 0.049(3) 0.073(4) 0.001(3) 0.002(3) 0.002(3)
C12 0.054(3) 0.048(3) 0.058(3) 0.002(3) -0.003(3) 0.003(3)
C15 0.055(3) 0.076(4) 0.063(4) 0.003(3) -0.005(3) 0.012(3)
C13 0.089(4) 0.051(4) 0.078(5) -0.002(3) -0.012(4) 0.012(3)
C14 0.096(5) 0.066(4) 0.075(4) 0.010(4) -0.018(4) 0.022(3)
C17 0.096(5) 0.063(4) 0.086(4) -0.003(4) -0.033(4) 0.024(4)
C18 0.071(4) 0.097(5) 0.065(4) 0.002(4) -0.015(3) 0.010(4)
C22 0.090(5) 0.073(4) 0.063(4) 0.007(4) -0.012(4) 0.009(4)
C16 0.109(5) 0.066(4) 0.083(5) -0.014(4) -0.032(4) 0.016(4)
C11 0.092(5) 0.075(4) 0.087(5) -0.005(4) 0.018(4) 0.015(4)
C2 0.068(4) 0.078(5) 0.172(9) 0.000(5) -0.006(5) -0.017(4)
C4 0.058(4) 0.091(6) 0.147(8) 0.027(5) 0.013(4) -0.006(4)
C23 0.095(6) 0.132(7) 0.127(7) 0.005(6) -0.014(6) 0.034(5)
C24 0.121(6) 0.078(5) 0.136(7) 0.038(5) -0.015(5) -0.013(5)
C20 0.127(9) 0.146(10) 0.095(7) -0.036(7) -0.041(7) 0.027(8)
C8 0.171(9) 0.189(11) 0.087(6) -0.029(6) 0.037(6) -0.058(8)
C25 0.168(8) 0.124(7) 0.071(5) 0.033(5) -0.023(5) -0.001(6)
C9 0.091(5) 0.068(5) 0.180(9) 0.033(5) 0.006(5) -0.004(4)
C5 0.071(5) 0.116(8) 0.314(15) 0.057(9) 0.000(7) 0.024(5)
C6 0.065(4) 0.185(10) 0.194(10) 0.047(9) 0.025(5) -0.020(6)
C21 0.073(6) 0.218(15) 0.107(8) -0.048(9) -0.028(5) 0.026(8)
C7 0.138(8) 0.258(15) 0.110(7) -0.023(9) -0.040(6) -0.066(10)
C20A 0.12(4) 0.14(4) 0.13(4) 0.01(3) 0.00(2) -0.01(3)
C19A 0.06(2) 0.09(3) 0.05(2) -0.001(18) 0.018(17) 0.007(18)
C21A 0.15(4) 0.14(4) 0.14(4) 0.01(3) -0.03(2) 0.00(3)

loop_
_atom_type_symbol
_atom_type_description
_atom_type_scat_dispersion_real
_atom_type_scat_dispersion_imag
_atom_type_scat_source
C C 0.0030 0.0020 'International Tables Vol C Tables 4.2.6.8 and 6.1.1.4'
H H 0.0000 0.0000 'International Tables Vol C Tables 4.2.6.8 and 6.1.1.4'
N N 0.0060 0.0030 'International Tables Vol C Tables 4.2.6.8 and 6.1.1.4'
O O 0.0110 0.0060 'International Tables Vol C Tables 4.2.6.8 and 6.1.1.4'
S S 0.1250 0.1230 'International Tables Vol C Tables 4.2.6.8 and 6.1.1.4'
Si Si 0.0820 0.0700 'International Tables Vol C Tables 4.2.6.8 and 6.1.1.4'

loop_
_geom_angle_atom_site_label_1
_geom_angle_atom_site_label_2
_geom_angle_atom_site_label_3
_geom_angle
O1 S1 N1 108.7(3)
O1 S1 C22 105.9(3)
N1 S1 C22 98.2(3)
O3 Si1 C4 105.7(3)
O3 Si1 C8 106.9(3)
O3 Si1 C9 111.5(3)
C4 Si1 C8 110.3(5)
C9 Si1 C4 113.6(4)
C9 Si1 C8 108.6(5)
C3 O3 Si1 127.7(3)
C1 O2 C2 114.6(5)
C1 N1 S1 116.6(4)
O2 C1 N1 115.7(5)
O2 C1 C3 119.1(5)
O2 C1 C10 113.0(4)
N1 C1 C3 116.1(4)
N1 C1 C10 121.4(5)
C10 C1 C3 60.5(4)
O3 C3 C1 111.4(4)
O3 C3 C10 114.6(4)
O3 C3 C12 113.3(4)
C1 C3 C10 59.2(4)
C12 C3 C1 121.6(4)
C12 C3 C10 125.7(4)
C1 C10 C3 60.2(4)
C1 C10 C11 121.4(5)
C11 C10 C3 126.2(5)
C13 C12 C3 123.7(5)
C17 C12 C3 119.4(5)
C17 C12 C13 116.8(5)
C14 C15 C18 121.4(6)
C16 C15 C14 115.8(5)
C16 C15 C18 122.8(6)
C12 C13 C14 120.4(6)
C15 C14 C13 123.2(6)
C12 C17 C16 122.2(6)
C19 C18 C15 110.4(7)
C19 C18 C20 107.6(9)
C19 C18 C21 113.6(10)
C15 C18 C20 112.5(6)
C15 C18 C20A 107(3)
C15 C18 C21A 106(3)
C21 C18 C15 107.8(6)
C21 C18 C20 104.9(9)
C20A C18 C21A 98(4)
C19A C18 C15 106.9(18)
C19A C18 C20A 117(4)
C19A C18 C21A 121(4)
C23 C22 S1 112.5(5)
C23 C22 C24 112.9(7)
C23 C22 C25 110.6(6)
C24 C22 S1 107.0(5)
C24 C22 C25 110.1(7)
C25 C22 S1 103.2(5)
C15 C16 C17 121.5(6)
C5 C4 Si1 110.7(6)
C5 C4 C6 109.9(8)
C5 C4 C7 108.2(9)
C6 C4 Si1 110.8(6)
C6 C4 C7 108.9(8)
C7 C4 Si1 108.3(6)

loop_
_geom_bond_atom_site_label_1
_geom_bond_atom_site_label_2
_geom_bond_distance
S1 O1 1.482(5)
S1 N1 1.676(5)
S1 C22 1.817(7)
Si1 O3 1.643(4)
Si1 C4 1.838(7)
Si1 C8 1.843(9)
Si1 C9 1.831(8)
O3 C3 1.416(6)
O2 C1 1.393(6)
O2 C2 1.397(8)
N1 C1 1.428(6)
C19 C18 1.477(13)
C1 C3 1.515(8)
C1 C10 1.500(8)
C3 C10 1.520(7)
C3 C12 1.489(7)
C10 C11 1.504(8)
C12 C13 1.372(7)
C12 C17 1.365(8)
C15 C14 1.371(9)
C15 C18 1.533(8)
C15 C16 1.364(8)
C13 C14 1.381(8)
C17 C16 1.388(9)
C18 C20 1.539(12)
C18 C21 1.516(12)
C18 C20A 1.54(8)
C18 C19A 1.51(4)
C18 C21A 1.64(8)
C22 C23 1.484(10)
C22 C24 1.521(10)
C22 C25 1.547(10)
C4 C5 1.523(12)
C4 C6 1.534(10)
C4 C7 1.555(12)

loop_
_geom_torsion_atom_site_label_1
_geom_torsion_atom_site_label_2
_geom_torsion_atom_site_label_3
_geom_torsion_atom_site_label_4
_geom_torsion
S1 N1 C1 O2 -84.3(5)
S1 N1 C1 C3 128.9(4)
S1 N1 C1 C10 59.0(7)
Si1 O3 C3 C1 -152.3(4)
Si1 O3 C3 C10 -87.4(5)
Si1 O3 C3 C12 66.3(6)
O3 Si1 C4 C5 49.2(8)
O3 Si1 C4 C6 171.3(7)
O3 Si1 C4 C7 -69.2(7)
O3 C3 C10 C1 -101.2(5)
O3 C3 C10 C11 149.8(5)
O3 C3 C12 C13 -113.4(6)
O3 C3 C12 C17 62.7(7)
O2 C1 C3 O3 -151.8(5)
O2 C1 C3 C10 101.5(5)
O2 C1 C3 C12 -14.1(8)
O2 C1 C10 C3 -111.5(5)
O2 C1 C10 C11 5.1(8)
O1 S1 N1 C1 -89.8(5)
O1 S1 C22 C23 -53.1(6)
O1 S1 C22 C24 -177.7(6)
O1 S1 C22 C25 66.1(6)
N1 S1 C22 C23 59.1(6)
N1 S1 C22 C24 -65.5(6)
N1 S1 C22 C25 178.3(5)
N1 C1 C3 O3 -6.3(6)
N1 C1 C3 C10 -112.9(5)
N1 C1 C3 C12 131.5(5)
N1 C1 C10 C3 104.3(6)
N1 C1 C10 C11 -139.2(6)
C1 C3 C10 C11 -109.0(6)
C1 C3 C12 C13 109.6(7)
C1 C3 C12 C17 -74.3(7)
C3 C1 C10 C11 116.6(6)
C3 C12 C13 C14 175.8(6)
C3 C12 C17 C16 -177.3(6)
C10 C1 C3 O3 106.7(5)
C10 C1 C3 C12 -115.6(6)
C10 C3 C12 C13 36.8(9)
C10 C3 C12 C17 -147.0(6)
C12 C3 C10 C1 108.8(6)
C12 C3 C10 C11 -0.1(9)
C12 C13 C14 C15 1.2(11)
C12 C17 C16 C15 1.6(12)
C13 C12 C17 C16 -0.9(10)
C14 C15 C18 C19 50.9(11)
C14 C15 C18 C20 171.1(9)
C14 C15 C18 C21 -73.7(11)
C14 C15 C18 C20A -116(4)
C14 C15 C18 C19A 118(2)
C14 C15 C18 C21A -12(4)
C14 C15 C16 C17 -0.9(11)
C17 C12 C13 C14 -0.4(10)
C18 C15 C14 C13 177.8(6)
C18 C15 C16 C17 -179.2(6)
C22 S1 N1 C1 160.3(4)
C16 C15 C14 C13 -0.5(10)
C16 C15 C18 C19 -130.9(10)
C16 C15 C18 C20 -10.7(12)
C16 C15 C18 C21 104.5(11)
C16 C15 C18 C20A 62(4)
C16 C15 C18 C19A -64(2)
C16 C15 C18 C21A 167(4)
C2 O2 C1 N1 -52.0(8)
C2 O2 C1 C3 93.7(7)
C2 O2 C1 C10 161.7(6)
C4 Si1 O3 C3 149.7(5)
C8 Si1 O3 C3 -92.7(6)
C8 Si1 C4 C5 -66.0(8)
C8 Si1 C4 C6 56.1(8)
C8 Si1 C4 C7 175.5(7)
C9 Si1 O3 C3 25.8(6)
C9 Si1 C4 C5 171.8(8)
C9 Si1 C4 C6 -66.1(8)
C9 Si1 C4 C7 53.4(7)
